data_4106359
loop_
_publ_author_name
'William D. Woodul'
'Emma Carter'
'Robert M\"uller'
'Anne F. Richards'
'Andreas Stasch'
'Martin Kaupp'
'Damien M. Murphy'
'Matthias Driess'
'Cameron Jones'

_publ_section_title
;
 A Neutral, Monomeric Germanium(I) Radical
;
_journal_name_full 'Journal of the American Chemical Society'
_journal_page_first 10074
_journal_page_last 10077
_journal_paper_doi 10.1021/ja204344e
_journal_volume 133
_journal_year 2011
_chemical_formula_sum 'C35 H53 Ge N2'
_chemical_formula_weight 574.38
_chemical_name_systematic
; 
 ? 
;
_space_group_IT_number 15
_symmetry_cell_setting monoclinic
_symmetry_space_group_name_Hall '-C 2yc'
_symmetry_space_group_name_H-M 'C 1 2/c 1'
_atom_sites_solution_hydrogens geom
_atom_sites_solution_primary direct
_atom_sites_solution_secondary difmap
_audit_creation_method SHELXL-97
_cell_angle_alpha 90.00
_cell_angle_beta 108.9700(10)
_cell_angle_gamma 90.00
_cell_formula_units_Z 4
_cell_length_a 23.7500(7)
_cell_length_b 8.4366(3)
_cell_length_c 17.2033(5)
_cell_measurement_temperature 123(2)
_cell_volume 3259.80(18)
_computing_structure_refinement 'SHELXL-97 (Sheldrick, 1997)'
_computing_structure_solution 'SHELXS-97 (Sheldrick, 1990)'
_diffrn_ambient_temperature 123(2)
_diffrn_measured_fraction_theta_full 0.988
_diffrn_measured_fraction_theta_max 0.988
_diffrn_measurement_device_type 'Nonius Kappa CCD'
_diffrn_radiation_monochromator graphite
_diffrn_radiation_source 'fine-focus sealed tube'
_diffrn_radiation_type MoK\a
_diffrn_radiation_wavelength 0.71073
_diffrn_reflns_av_R_equivalents 0.0326
_diffrn_reflns_av_sigmaI/netI 0.0196
_diffrn_reflns_limit_h_max 31
_diffrn_reflns_limit_h_min -31
_diffrn_reflns_limit_k_max 10
_diffrn_reflns_limit_k_min -11
_diffrn_reflns_limit_l_max 22
_diffrn_reflns_limit_l_min -22
_diffrn_reflns_number 46383
_diffrn_reflns_theta_full 28.00
_diffrn_reflns_theta_max 28.00
_diffrn_reflns_theta_min 2.50
_exptl_absorpt_coefficient_mu 0.964
_exptl_absorpt_correction_T_max 0.868
_exptl_absorpt_correction_T_min 0.759
_exptl_absorpt_correction_type multi-scan
_exptl_absorpt_process_details 'Sortav (Blessing, 1995)'
_exptl_crystal_colour red-purple
_exptl_crystal_density_diffrn 1.170
_exptl_crystal_description block
_exptl_crystal_F_000 1236
_exptl_crystal_size_max 0.30
_exptl_crystal_size_mid 0.15
_exptl_crystal_size_min 0.15
_refine_diff_density_max 0.772
_refine_diff_density_min -0.412
_refine_diff_density_rms 0.051
_refine_ls_extinction_method none
_refine_ls_goodness_of_fit_ref 1.107
_refine_ls_hydrogen_treatment constr
_refine_ls_matrix_type full
_refine_ls_number_parameters 180
_refine_ls_number_reflns 3888
_refine_ls_number_restraints 0
_refine_ls_restrained_S_all 1.107
_refine_ls_R_factor_all 0.0347
_refine_ls_R_factor_gt 0.0322
_refine_ls_shift/su_max 0.001
_refine_ls_shift/su_mean 0.000
_refine_ls_structure_factor_coef Fsqd
_refine_ls_weighting_details 'calc w=1/[\s^2^(Fo^2^)+(0.0337P)^2^+3.5436P] where P=(Fo^2^+2Fc^2^)/3'
_refine_ls_weighting_scheme calc
_refine_ls_wR_factor_gt 0.0758
_refine_ls_wR_factor_ref 0.0769
_reflns_number_gt 3705
_reflns_number_total 3888
_reflns_threshold_expression >2sigma(I)
_cod_data_source_file ja204344e_si_002.cif
_cod_data_source_block compound1
_cod_database_code 4106359

loop_
_symmetry_equiv_pos_as_xyz
'x, y, z'
'-x, y, -z+1/2'
'x+1/2, y+1/2, z'
'-x+1/2, y+1/2, -z+1/2'
'-x, -y, -z'
'x, -y, z-1/2'
'-x+1/2, -y+1/2, -z'
'x+1/2, -y+1/2, z-1/2'

loop_
_atom_site_label
_atom_site_type_symbol
_atom_site_fract_x
_atom_site_fract_y
_atom_site_fract_z
_atom_site_U_iso_or_equiv
_atom_site_adp_type
_atom_site_occupancy
_atom_site_symmetry_multiplicity
_atom_site_calc_flag
_atom_site_refinement_flags
N1 N 0.06115(5) 0.89074(14) 0.30212(7) 0.0139(2) Uani 1 1 d .
C1 C 0.10351(6) 1.17135(17) 0.33771(9) 0.0173(3) Uani 1 1 d .
C2 C 0.05460(6) 1.04676(16) 0.29670(8) 0.0143(3) Uani 1 1 d .
C3 C 0.0000 1.1150(2) 0.2500 0.0191(4) Uani 1 2 d S
H3 H 0.0000 1.2276 0.2500 0.023 Uiso 1 2 calc SR
C4 C 0.16445(7) 1.10971(19) 0.39163(10) 0.0259(3) Uani 1 1 d .
H4A H 0.1818 1.0434 0.3585 0.039 Uiso 1 1 calc R
H4B H 0.1596 1.0468 0.4369 0.039 Uiso 1 1 calc R
H4C H 0.1909 1.1996 0.4140 0.039 Uiso 1 1 calc R
C5 C 0.08038(8) 1.2800(2) 0.39277(11) 0.0301(4) Uani 1 1 d .
H5A H 0.0708 1.2159 0.4343 0.045 Uiso 1 1 calc R
H5B H 0.0445 1.3353 0.3590 0.045 Uiso 1 1 calc R
H5C H 0.1111 1.3578 0.4200 0.045 Uiso 1 1 calc R
C6 C 0.11488(8) 1.2703(2) 0.26913(11) 0.0300(4) Uani 1 1 d .
H6A H 0.1454 1.3504 0.2937 0.045 Uiso 1 1 calc R
H6B H 0.0779 1.3229 0.2367 0.045 Uiso 1 1 calc R
H6C H 0.1286 1.2007 0.2333 0.045 Uiso 1 1 calc R
C7 C 0.11255(6) 0.80285(16) 0.35060(9) 0.0152(3) Uani 1 1 d .
C8 C 0.11651(7) 0.75779(17) 0.43110(9) 0.0207(3) Uani 1 1 d .
C9 C 0.16396(8) 0.66162(19) 0.47458(10) 0.0276(4) Uani 1 1 d .
H9 H 0.1680 0.6318 0.5294 0.033 Uiso 1 1 calc R
C10 C 0.20529(7) 0.60876(19) 0.43970(11) 0.0309(4) Uani 1 1 d .
H10 H 0.2374 0.5434 0.4704 0.037 Uiso 1 1 calc R
C11 C 0.19994(7) 0.65084(18) 0.36036(11) 0.0265(3) Uani 1 1 d .
H11 H 0.2285 0.6132 0.3368 0.032 Uiso 1 1 calc R
C12 C 0.15360(6) 0.74742(16) 0.31362(10) 0.0186(3) Uani 1 1 d .
C13 C 0.07119(8) 0.8103(2) 0.47093(10) 0.0295(4) Uani 1 1 d .
H13 H 0.0412 0.8793 0.4310 0.035 Uiso 1 1 calc R
C14 C 0.09985(13) 0.9066(3) 0.54950(12) 0.0527(6) Uani 1 1 d .
H14A H 0.1300 0.8418 0.5892 0.079 Uiso 1 1 calc R
H14B H 0.0692 0.9379 0.5733 0.079 Uiso 1 1 calc R
H14C H 0.1187 1.0016 0.5362 0.079 Uiso 1 1 calc R
C15 C 0.03836(10) 0.6663(2) 0.48994(13) 0.0403(4) Uani 1 1 d .
H15A H 0.0198 0.6062 0.4393 0.060 Uiso 1 1 calc R
H15B H 0.0076 0.7025 0.5123 0.060 Uiso 1 1 calc R
H15C H 0.0668 0.5984 0.5303 0.060 Uiso 1 1 calc R
C16 C 0.14987(7) 0.79139(18) 0.22621(10) 0.0233(3) Uani 1 1 d .
H16 H 0.1175 0.8717 0.2055 0.028 Uiso 1 1 calc R
C17 C 0.20793(8) 0.8654(2) 0.22263(14) 0.0393(5) Uani 1 1 d .
H17A H 0.2173 0.9597 0.2577 0.059 Uiso 1 1 calc R
H17B H 0.2033 0.8954 0.1658 0.059 Uiso 1 1 calc R
H17C H 0.2403 0.7882 0.2420 0.059 Uiso 1 1 calc R
C18 C 0.13408(8) 0.6475(2) 0.16890(11) 0.0306(4) Uani 1 1 d .
H18A H 0.1655 0.5674 0.1877 0.046 Uiso 1 1 calc R
H18B H 0.1305 0.6804 0.1129 0.046 Uiso 1 1 calc R
H18C H 0.0962 0.6025 0.1695 0.046 Uiso 1 1 calc R
Ge1 Ge 0.0000 0.72612(3) 0.2500 0.02020(8) Uani 1 2 d S

loop_
_atom_site_aniso_label
_atom_site_aniso_U_11
_atom_site_aniso_U_22
_atom_site_aniso_U_33
_atom_site_aniso_U_23
_atom_site_aniso_U_13
_atom_site_aniso_U_12
N1 0.0103(5) 0.0129(5) 0.0170(6) -0.0002(4) 0.0024(5) -0.0005(4)
C1 0.0162(7) 0.0130(6) 0.0208(7) -0.0025(5) 0.0031(6) -0.0039(5)
C2 0.0136(6) 0.0136(6) 0.0157(6) -0.0010(5) 0.0045(5) -0.0019(5)
C3 0.0178(10) 0.0103(9) 0.0265(11) 0.000 0.0036(9) 0.000
C4 0.0173(7) 0.0178(7) 0.0342(9) -0.0035(6) -0.0032(7) -0.0050(6)
C5 0.0284(9) 0.0262(8) 0.0338(9) -0.0142(7) 0.0073(7) -0.0035(7)
C6 0.0297(9) 0.0272(9) 0.0305(9) 0.0035(7) 0.0062(7) -0.0135(7)
C7 0.0122(6) 0.0095(6) 0.0199(7) -0.0003(5) -0.0004(6) -0.0012(5)
C8 0.0247(8) 0.0136(7) 0.0196(7) -0.0018(5) 0.0013(6) -0.0049(6)
C9 0.0310(9) 0.0184(8) 0.0218(8) 0.0028(6) -0.0074(7) -0.0052(6)
C10 0.0192(8) 0.0174(8) 0.0404(10) 0.0032(7) -0.0119(7) -0.0002(6)
C11 0.0126(7) 0.0173(8) 0.0444(10) -0.0027(7) 0.0023(7) 0.0009(6)
C12 0.0129(6) 0.0122(7) 0.0287(8) -0.0014(6) 0.0038(6) -0.0028(5)
C13 0.0433(10) 0.0265(9) 0.0210(8) 0.0021(6) 0.0138(8) 0.0026(7)
C14 0.0946(19) 0.0402(12) 0.0284(10) -0.0088(9) 0.0271(12) -0.0104(12)
C15 0.0504(12) 0.0381(10) 0.0409(10) 0.0032(8) 0.0264(10) -0.0026(9)
C16 0.0206(7) 0.0199(8) 0.0336(8) 0.0017(6) 0.0146(7) 0.0007(6)
C17 0.0357(10) 0.0322(10) 0.0614(13) -0.0016(9) 0.0313(10) -0.0096(8)
C18 0.0361(9) 0.0283(9) 0.0315(9) -0.0020(7) 0.0170(8) -0.0031(7)
Ge1 0.01243(11) 0.01004(11) 0.03251(14) 0.000 -0.00043(9) 0.000

loop_
_atom_type_symbol
_atom_type_description
_atom_type_scat_dispersion_real
_atom_type_scat_dispersion_imag
_atom_type_scat_source
C C 0.0033 0.0016 'International Tables Vol C Tables 4.2.6.8 and 6.1.1.4'
H H 0.0000 0.0000 'International Tables Vol C Tables 4.2.6.8 and 6.1.1.4'
N N 0.0061 0.0033 'International Tables Vol C Tables 4.2.6.8 and 6.1.1.4'
Ge Ge 0.1547 1.8001 'International Tables Vol C Tables 4.2.6.8 and 6.1.1.4'

loop_
_geom_angle_atom_site_label_1
_geom_angle_atom_site_label_2
_geom_angle_atom_site_label_3
_geom_angle
_geom_angle_site_symmetry_1
_geom_angle_site_symmetry_3
C2 N1 C7 127.60(12) . .
C2 N1 Ge1 127.38(10) . .
C7 N1 Ge1 104.93(8) . .
C4 C1 C6 106.34(13) . .
C4 C1 C5 106.53(13) . .
C6 C1 C5 109.55(13) . .
C4 C1 C2 117.64(12) . .
C6 C1 C2 108.07(12) . .
C5 C1 C2 108.53(12) . .
N1 C2 C3 120.77(13) . .
N1 C2 C1 125.89(12) . .
C3 C2 C1 113.34(13) . .
C2 C3 C2 131.73(19) 2 .
C12 C7 C8 121.35(13) . .
C12 C7 N1 119.42(12) . .
C8 C7 N1 118.75(12) . .
C9 C8 C7 117.95(14) . .
C9 C8 C13 119.76(14) . .
C7 C8 C13 122.29(14) . .
C10 C9 C8 121.35(15) . .
C11 C10 C9 119.91(15) . .
C10 C11 C12 121.58(15) . .
C11 C12 C7 117.81(14) . .
C11 C12 C16 119.55(13) . .
C7 C12 C16 122.63(13) . .
C8 C13 C14 112.07(17) . .
C8 C13 C15 110.44(14) . .
C14 C13 C15 110.00(15) . .
C12 C16 C18 111.47(13) . .
C12 C16 C17 111.98(14) . .
C18 C16 C17 109.39(13) . .
N1 Ge1 N1 91.97(7) . 2

loop_
_geom_bond_atom_site_label_1
_geom_bond_atom_site_label_2
_geom_bond_distance
_geom_bond_site_symmetry_2
N1 C2 1.3251(18) .
N1 C7 1.4401(17) .
N1 Ge1 1.9988(11) .
C1 C4 1.534(2) .
C1 C6 1.539(2) .
C1 C5 1.542(2) .
C1 C2 1.5553(19) .
C2 C3 1.4074(16) .
C3 C2 1.4074(16) 2
C7 C12 1.406(2) .
C7 C8 1.410(2) .
C8 C9 1.393(2) .
C8 C13 1.518(2) .
C9 C10 1.381(3) .
C10 C11 1.376(3) .
C11 C12 1.395(2) .
C12 C16 1.523(2) .
C13 C14 1.534(3) .
C13 C15 1.535(3) .
C16 C18 1.532(2) .
C16 C17 1.533(2) .
Ge1 N1 1.9988(11) 2
